data_7241043
loop_
_publ_author_name
'Court\'e, Marc'
'Ye, Jun'
'Jiang, Hui'
'Ganguly, Rakesh'
'Tang, Shasha'
'Kloc, Christian'
'Fichou, Denis'

_publ_section_title
;
 Tuning the \p-\p overlap and charge transport in single crystals of an
 organic semiconductor via solvation and polymorphism.
;
_journal_issue 35
_journal_name_full 'Physical chemistry chemical physics : PCCP'
_journal_page_first 19855
_journal_page_last 19863
_journal_paper_doi 10.1039/d0cp03109g
_journal_volume 22
_journal_year 2020
_chemical_formula_sum 'C34 H24 O2'
_chemical_formula_weight 464.53
_space_group_crystal_system monoclinic
_space_group_IT_number 4
_space_group_name_Hall 'P 2yb'
_space_group_name_H-M_alt 'P 1 21 1'
_atom_sites_solution_hydrogens geom
_atom_sites_solution_primary dual
_audit_update_record
;
2019-12-16 deposited with the CCDC.	2020-08-06 downloaded from the CCDC.
;
_cell_angle_alpha 90
_cell_angle_beta 98.556(7)
_cell_angle_gamma 90
_cell_formula_units_Z 2
_cell_length_a 6.0678(6)
_cell_length_b 16.401(2)
_cell_length_c 11.9151(11)
_cell_measurement_reflns_used 1496
_cell_measurement_temperature 100.(2)
_cell_measurement_theta_max 23.7560
_cell_measurement_theta_min 2.5418
_cell_volume 1172.6(2)
_computing_cell_refinement 'SAINT V8.38A (Bruker AXS Inc., 2017)'
_computing_data_collection 'APEX3 (Bruker AXS Inc., 2018)'
_computing_data_reduction 'SAINT V8.38A (Bruker AXS Inc., 2017)'
_computing_molecular_graphics 'XP (Bruker AXS Inc., 2018)'
_computing_publication_material 'APEX3 (Bruker AXS Inc., 2018)'
_computing_structure_refinement 'SHELXL-2017/1 (Sheldrick, 2017)'
_computing_structure_solution 'XS, VERSION 2013/1'
_diffrn_ambient_temperature 100.(2)
_diffrn_detector_area_resol_mean 7.4074
_diffrn_measured_fraction_theta_full 0.992
_diffrn_measured_fraction_theta_max 0.992
_diffrn_measurement_device_type 'Photon II CPADs detector'
_diffrn_measurement_method 'phi and omega scans'
_diffrn_radiation_monochromator 'Multilayer Mirror'
_diffrn_radiation_type MoK\a
_diffrn_radiation_wavelength 0.71073
_diffrn_reflns_av_R_equivalents 0.0907
_diffrn_reflns_av_unetI/netI 0.1351
_diffrn_reflns_limit_h_max 7
_diffrn_reflns_limit_h_min -7
_diffrn_reflns_limit_k_max 19
_diffrn_reflns_limit_k_min -16
_diffrn_reflns_limit_l_max 14
_diffrn_reflns_limit_l_min -14
_diffrn_reflns_number 7540
_diffrn_reflns_theta_full 25.47
_diffrn_reflns_theta_max 25.47
_diffrn_reflns_theta_min 3.03
_diffrn_source 'Incoatec microfocus source'
_diffrn_source_type 'Bruker D8 Quest'
_exptl_absorpt_coefficient_mu 0.080
_exptl_absorpt_correction_T_max 0.99
_exptl_absorpt_correction_T_min 0.70
_exptl_absorpt_correction_type multi-scan
_exptl_absorpt_process_details
;
SADABS-2016/2 - Bruker AXS area detector scaling and absorption correction
;
_exptl_crystal_colour brown
_exptl_crystal_density_diffrn 1.316
_exptl_crystal_density_method 'not measured'
_exptl_crystal_description needle
_exptl_crystal_F_000 488
_exptl_crystal_recrystallization_method 'Re-crystallisation from solvent: benzene'
_exptl_crystal_size_max 0.220
_exptl_crystal_size_mid 0.120
_exptl_crystal_size_min 0.100
_refine_diff_density_max 0.251
_refine_diff_density_min -0.249
_refine_ls_abs_structure_details
;

Flack x determined using 571 quotients [(I+)-(I-)]/[(I+)+(I-)]
(Parsons, Flack and Wagner, Acta Cryst. B69 (2013) 249-259).
;
_refine_ls_abs_structure_Flack -0.9(10)
_refine_ls_extinction_coef 0.033(10)
_refine_ls_extinction_method 'SHELXL-2017/1 (Sheldrick 2017)'
_refine_ls_goodness_of_fit_ref 1.028
_refine_ls_hydrogen_treatment constr
_refine_ls_matrix_type full
_refine_ls_number_parameters 627
_refine_ls_number_reflns 3687
_refine_ls_number_restraints 1964
_refine_ls_restrained_S_all 0.829
_refine_ls_R_factor_all 0.1203
_refine_ls_R_factor_gt 0.0698
_refine_ls_shift/su_max 0.000
_refine_ls_shift/su_mean 0.000
_refine_ls_structure_factor_coef Fsqd
_refine_ls_weighting_details 'w=1/[\s^2^(Fo^2^)+(0.0764P)^2^] where P=(Fo^2^+2Fc^2^)/3'
_refine_ls_weighting_scheme calc
_refine_ls_wR_factor_gt 0.1546
_refine_ls_wR_factor_ref 0.1928
_reflns_number_gt 2290
_reflns_number_total 3687
_reflns_threshold_expression 'I > 2\s(I)'
_cod_data_source_file d0cp03109g1.cif
_cod_data_source_block fichou1m
_cod_depositor_comments
;
The following automatic conversions were performed:

data item '_exptl_absorpt_correction_type' value 'Multi-Scan' was
changed to 'multi-scan' in accordance with the
/home/data/users/saulius/crontab/automatic-downloads/rss-feeds/RSC/lib/dictionaries/cif_core.dic
dictionary named 'cif_core.dic' version 2.4.2 last updated on
2011-04-26.

Automatic conversion script
Id: cif_fix_values 7556 2019-12-06 15:28:31Z antanas 

 Adding full bibliography for 7241040--7241044.cif.
;
_cod_database_code 7241043

loop_
_space_group_symop_operation_xyz
'x, y, z'
'-x, y+1/2, -z'

loop_
_atom_site_type_symbol
_atom_site_label
_atom_site_fract_x
_atom_site_fract_y
_atom_site_fract_z
_atom_site_U_iso_or_equiv
_atom_site_adp_type
_atom_site_calc_flag
_atom_site_refinement_flags_adp
_atom_site_refinement_flags_occupancy
_atom_site_refinement_flags_posn
_atom_site_occupancy
_atom_site_disorder_assembly
_atom_site_disorder_group
C C1 1.1487(13) 0.8671(6) 0.3625(6) 0.0219(15) Uani d U P D 0.854(3) A 1
C C2 0.9577(13) 0.8230(6) 0.3504(7) 0.0208(18) Uani d U P D 0.854(3) A 1
H H2 0.913556 0.798582 0.415857 0.025 Uiso calc U P R 0.854(3) A 1
C C3 0.8199(12) 0.8117(6) 0.2434(6) 0.0210(15) Uani d U P D 0.854(3) A 1
C C4 0.9055(12) 0.8501(6) 0.1499(6) 0.0223(17) Uani d U P D 0.854(3) A 1
H H4 0.824519 0.844454 0.075718 0.027 Uiso calc U P R 0.854(3) A 1
C C5 1.0961(12) 0.8938(6) 0.1636(6) 0.0213(16) Uani d U P D 0.854(3) A 1
O O1 1.2183(9) 0.9058(4) 0.2714(5) 0.0241(14) Uani d U P D 0.854(3) A 1
O O2 0.2290(9) 0.6701(4) 0.1996(4) 0.0237(13) Uani d U P D 0.854(3) A 1
C C6 0.3512(14) 0.6830(6) 0.3075(7) 0.0199(17) Uani d U P D 0.854(3) A 1
C C7 0.5357(12) 0.7262(6) 0.3227(6) 0.0197(15) Uani d U P D 0.854(3) A 1
H H7 0.613925 0.731544 0.397575 0.024 Uiso calc U P R 0.854(3) A 1
C C8 0.6259(14) 0.7661(6) 0.2305(7) 0.0198(16) Uani d U P D 0.854(3) A 1
C C9 0.4886(12) 0.7542(6) 0.1206(6) 0.0214(17) Uani d U P D 0.854(3) A 1
H H9 0.533426 0.778383 0.05511 0.026 Uiso calc U P R 0.854(3) A 1
C C10 0.3022(14) 0.7105(6) 0.1094(7) 0.0205(17) Uani d U P D 0.854(3) A 1
C C11 1.3077(14) 0.8777(6) 0.4661(7) 0.0206(17) Uani d U P D 0.854(3) A 1
C C12 1.2621(14) 0.8500(7) 0.5709(7) 0.0294(19) Uani d U P D 0.854(3) A 1
H H12 1.121655 0.825534 0.575303 0.035 Uiso calc U P R 0.854(3) A 1
C C13 1.4138(14) 0.8570(8) 0.6678(8) 0.033(2) Uani d U P D 0.854(3) A 1
H H13 1.376086 0.838649 0.738155 0.04 Uiso calc U P R 0.854(3) A 1
C C14 1.6202(13) 0.8905(7) 0.6639(7) 0.032(2) Uani d U P D 0.854(3) A 1
H H14 1.728734 0.892804 0.730094 0.038 Uiso calc U P R 0.854(3) A 1
C C15 1.6663(15) 0.9204(8) 0.5624(7) 0.031(2) Uani d U P D 0.854(3) A 1
H H15 1.805639 0.946144 0.559676 0.037 Uiso calc U P R 0.854(3) A 1
C C16 1.5144(13) 0.9140(7) 0.4636(7) 0.0280(18) Uani d U P D 0.854(3) A 1
H H16 1.551353 0.934344 0.394091 0.034 Uiso calc U P R 0.854(3) A 1
C C17 1.2093(14) 0.9318(7) 0.0752(7) 0.0234(18) Uani d U P D 0.854(3) A 1
C C18 1.4237(14) 0.9620(6) 0.0995(7) 0.0280(18) Uani d U P D 0.854(3) A 1
H H18 1.499167 0.95965 0.175251 0.034 Uiso calc U P R 0.854(3) A 1
C C19 1.5320(17) 0.9961(7) 0.0148(8) 0.031(2) Uani d U P D 0.854(3) A 1
H H19 1.680084 1.016111 0.032258 0.037 Uiso calc U P R 0.854(3) A 1
C C20 1.4194(15) 1.0001(7) -0.0943(7) 0.033(2) Uani d U P D 0.854(3) A 1
H H20 1.491095 1.023332 -0.152391 0.04 Uiso calc U P R 0.854(3) A 1
C C21 1.2078(15) 0.9714(7) -0.1207(7) 0.033(2) Uani d U P D 0.854(3) A 1
H H21 1.132146 0.975609 -0.196251 0.04 Uiso calc U P R 0.854(3) A 1
C C22 1.1030(14) 0.9363(7) -0.0377(6) 0.0285(19) Uani d U P D 0.854(3) A 1
H H22 0.956849 0.914909 -0.057102 0.034 Uiso calc U P R 0.854(3) A 1
C C23 0.2398(13) 0.6448(6) 0.3956(6) 0.0196(15) Uani d U P D 0.854(3) A 1
C C24 0.3463(15) 0.6400(7) 0.5085(7) 0.0257(19) Uani d U P D 0.854(3) A 1
H H24 0.494661 0.659376 0.527358 0.031 Uiso calc U P R 0.854(3) A 1
C C25 0.2375(15) 0.6071(7) 0.5932(7) 0.0290(18) Uani d U P D 0.854(3) A 1
H H25 0.310666 0.605359 0.669397 0.035 Uiso calc U P R 0.854(3) A 1
C C26 0.0190(15) 0.5765(7) 0.5658(8) 0.030(2) Uani d U P D 0.854(3) A 1
H H26 -0.056631 0.554289 0.623132 0.036 Uiso calc U P R 0.854(3) A 1
C C27 -0.0848(14) 0.5793(6) 0.4527(7) 0.0268(18) Uani d U P D 0.854(3) A 1
H H27 -0.230119 0.557325 0.432585 0.032 Uiso calc U P R 0.854(3) A 1
C C28 0.0235(13) 0.6141(6) 0.3702(7) 0.0210(17) Uani d U P D 0.854(3) A 1
H H28 -0.051237 0.617148 0.294368 0.025 Uiso calc U P R 0.854(3) A 1
C C29 0.1391(13) 0.7006(6) 0.0037(7) 0.0222(16) Uani d U P D 0.854(3) A 1
C C30 -0.0686(14) 0.6655(7) 0.0078(7) 0.0237(19) Uani d U P D 0.854(3) A 1
H H30 -0.103999 0.645489 0.077782 0.028 Uiso calc U P R 0.854(3) A 1
C C31 -0.2252(14) 0.6595(7) -0.0905(7) 0.0282(19) Uani d U P D 0.854(3) A 1
H H31 -0.36582 0.635047 -0.086754 0.034 Uiso calc U P R 0.854(3) A 1
C C32 -0.1782(14) 0.6884(7) -0.1920(7) 0.030(2) Uani d U P D 0.854(3) A 1
H H32 -0.285379 0.684417 -0.258512 0.036 Uiso calc U P R 0.854(3) A 1
C C33 0.0301(14) 0.7241(7) -0.1965(7) 0.035(2) Uani d U P D 0.854(3) A 1
H H33 0.064999 0.744208 -0.26653 0.042 Uiso calc U P R 0.854(3) A 1
C C34 0.1851(16) 0.7301(8) -0.0993(7) 0.030(2) Uani d U P D 0.854(3) A 1
H H34 0.325381 0.754856 -0.103136 0.036 Uiso calc U P R 0.854(3) A 1
C C101 1.208(4) 0.899(2) 0.2303(16) 0.023(3) Uani d U P DG 0.146(3) A 2
C C102 1.016(5) 0.851(2) 0.2179(16) 0.023(3) Uani d U P DG 0.146(3) A 2
H H102 0.929587 0.844713 0.145174 0.027 Uiso calc U P R 0.146(3) A 2
C C103 0.950(4) 0.814(2) 0.312(2) 0.021(3) Uani d U P DG 0.146(3) A 2
C C104 1.076(5) 0.823(2) 0.4185(18) 0.023(4) Uani d U P DG 0.146(3) A 2
H H104 1.031439 0.797548 0.48283 0.028 Uiso calc U P R 0.146(3) A 2
C C105 1.268(4) 0.871(2) 0.4309(16) 0.024(3) Uani d U P DG 0.146(3) A 2
O O1A 1.334(4) 0.9085(17) 0.3368(19) 0.025(3) Uani d U P DG 0.146(3) A 2
O O2A 0.344(6) 0.671(2) 0.263(2) 0.020(3) Uani d U P D 0.146(3) A 2
C C106 0.415(6) 0.713(3) 0.171(2) 0.021(3) Uani d U P D 0.146(3) A 2
C C107 0.604(7) 0.753(3) 0.186(3) 0.019(3) Uani d U P D 0.146(3) A 2
H H107 0.655291 0.773949 0.120215 0.022 Uiso calc U P R 0.146(3) A 2
C C108 0.744(5) 0.770(3) 0.295(3) 0.022(3) Uani d U P D 0.146(3) A 2
C C109 0.642(6) 0.732(3) 0.387(3) 0.022(4) Uani d U P D 0.146(3) A 2
H H109 0.704962 0.743229 0.463748 0.026 Uiso calc U P R 0.146(3) A 2
C C110 0.468(6) 0.684(3) 0.368(2) 0.023(3) Uani d U P D 0.146(3) A 2
C C111 1.324(6) 0.933(3) 0.144(3) 0.025(3) Uani d U P D 0.146(3) A 2
C C112 1.214(8) 0.936(4) 0.032(3) 0.027(3) Uani d U P D 0.146(3) A 2
H H112 1.06626 0.916284 0.013781 0.032 Uiso calc U P R 0.146(3) A 2
C C113 1.323(7) 0.968(3) -0.049(3) 0.029(3) Uani d U P D 0.146(3) A 2
H H113 1.252287 0.965256 -0.125872 0.035 Uiso calc U P R 0.146(3) A 2
C C114 1.530(8) 1.004(4) -0.028(4) 0.029(4) Uani d U P D 0.146(3) A 2
H H114 1.592434 1.031691 -0.085059 0.035 Uiso calc U P R 0.146(3) A 2
C C115 1.645(6) 0.997(3) 0.082(3) 0.029(4) Uani d U P D 0.146(3) A 2
H H115 1.797265 1.011894 0.096436 0.035 Uiso calc U P R 0.146(3) A 2
C C116 1.538(6) 0.968(3) 0.171(3) 0.028(4) Uani d U P D 0.146(3) A 2
H H116 1.608573 0.971681 0.247346 0.033 Uiso calc U P R 0.146(3) A 2
C C117 1.432(5) 0.877(3) 0.535(2) 0.028(3) Uani d U P DG 0.146(3) A 2
C C118 1.643(5) 0.909(3) 0.530(2) 0.029(4) Uani d U P DG 0.146(3) A 2
H H118 1.679472 0.929213 0.460649 0.034 Uiso calc U P R 0.146(3) A 2
C C119 1.800(4) 0.912(3) 0.628(2) 0.033(4) Uani d U P DG 0.146(3) A 2
H H119 1.943955 0.933532 0.624886 0.039 Uiso calc U P R 0.146(3) A 2
C C120 1.746(4) 0.882(2) 0.730(2) 0.031(5) Uani d U P DG 0.146(3) A 2
H H120 1.853637 0.884146 0.79659 0.038 Uiso calc U P R 0.146(3) A 2
C C121 1.536(5) 0.850(3) 0.734(2) 0.031(4) Uani d U P DG 0.146(3) A 2
H H121 1.498835 0.830441 0.804057 0.037 Uiso calc U P R 0.146(3) A 2
C C122 1.378(4) 0.848(3) 0.637(2) 0.030(4) Uani d U P DG 0.146(3) A 2
H H122 1.234348 0.826122 0.639821 0.036 Uiso calc U P R 0.146(3) A 2
C C123 0.254(6) 0.702(4) 0.065(3) 0.022(3) Uani d U P D 0.146(3) A 2
C C124 0.305(6) 0.729(3) -0.040(3) 0.027(4) Uani d U P D 0.146(3) A 2
H H124 0.441835 0.755842 -0.044848 0.032 Uiso calc U P R 0.146(3) A 2
C C125 0.154(8) 0.716(4) -0.138(3) 0.028(4) Uani d U P D 0.146(3) A 2
H H125 0.191603 0.732411 -0.209126 0.034 Uiso calc U P R 0.146(3) A 2
C C126 -0.056(6) 0.677(3) -0.136(3) 0.029(3) Uani d U P D 0.146(3) A 2
H H126 -0.15759 0.667812 -0.203305 0.034 Uiso calc U P R 0.146(3) A 2
C C127 -0.108(8) 0.654(4) -0.029(3) 0.025(4) Uani d U P D 0.146(3) A 2
H H127 -0.248327 0.63078 -0.023614 0.03 Uiso calc U P R 0.146(3) A 2
C C128 0.046(6) 0.666(3) 0.068(3) 0.024(3) Uani d U P D 0.146(3) A 2
H H128 0.008786 0.649232 0.139243 0.029 Uiso calc U P R 0.146(3) A 2
C C129 0.347(7) 0.646(3) 0.457(3) 0.025(3) Uani d U P D 0.146(3) A 2
C C130 0.135(6) 0.614(3) 0.427(3) 0.027(3) Uani d U P D 0.146(3) A 2
H H130 0.069231 0.612964 0.3492 0.033 Uiso calc U P R 0.146(3) A 2
C C131 0.015(7) 0.582(4) 0.511(4) 0.027(4) Uani d U P D 0.146(3) A 2
H H131 -0.137534 0.567386 0.493719 0.033 Uiso calc U P R 0.146(3) A 2
C C132 0.130(7) 0.573(3) 0.619(3) 0.029(4) Uani d U P D 0.146(3) A 2
H H132 0.060665 0.545638 0.674644 0.035 Uiso calc U P R 0.146(3) A 2
C C133 0.348(6) 0.604(3) 0.650(3) 0.027(4) Uani d U P D 0.146(3) A 2
H H133 0.415594 0.60269 0.727055 0.033 Uiso calc U P R 0.146(3) A 2
C C134 0.463(6) 0.636(3) 0.568(3) 0.026(4) Uani d U P D 0.146(3) A 2
H H134 0.616156 0.650691 0.585435 0.032 Uiso calc U P R 0.146(3) A 2

loop_
_atom_site_aniso_label
_atom_site_aniso_U_11
_atom_site_aniso_U_22
_atom_site_aniso_U_33
_atom_site_aniso_U_12
_atom_site_aniso_U_13
_atom_site_aniso_U_23
C1 0.026(3) 0.021(4) 0.020(3) 0.003(3) 0.008(3) 0.001(3)
C2 0.025(3) 0.020(4) 0.021(3) 0.001(3) 0.012(3) 0.003(3)
C3 0.024(3) 0.017(4) 0.023(3) 0.003(3) 0.006(3) -0.001(3)
C4 0.024(3) 0.024(4) 0.019(3) 0.003(3) 0.004(3) 0.003(3)
C5 0.025(3) 0.020(4) 0.018(3) 0.003(3) 0.002(3) 0.001(3)
O1 0.026(3) 0.025(3) 0.022(3) -0.004(3) 0.006(2) 0.004(2)
O2 0.025(3) 0.026(3) 0.020(2) -0.007(2) 0.005(2) 0.004(2)
C6 0.023(3) 0.020(4) 0.018(3) 0.002(3) 0.009(3) 0.001(3)
C7 0.023(3) 0.016(4) 0.021(3) 0.001(3) 0.006(3) 0.000(3)
C8 0.020(3) 0.017(4) 0.024(4) 0.003(3) 0.009(3) -0.003(3)
C9 0.026(3) 0.019(4) 0.021(3) 0.001(3) 0.010(3) 0.002(3)
C10 0.025(3) 0.019(4) 0.020(3) 0.003(3) 0.010(3) 0.006(3)
C11 0.025(3) 0.015(4) 0.023(3) 0.003(3) 0.009(3) 0.000(3)
C12 0.029(4) 0.031(5) 0.028(4) -0.003(4) 0.004(3) 0.003(3)
C13 0.031(4) 0.041(5) 0.027(4) -0.003(4) 0.007(4) 0.002(4)
C14 0.028(3) 0.037(5) 0.029(4) 0.000(3) -0.001(3) -0.003(3)
C15 0.028(4) 0.029(5) 0.035(4) -0.007(4) 0.006(4) -0.007(4)
C16 0.030(3) 0.027(4) 0.028(4) -0.006(3) 0.008(3) -0.005(3)
C17 0.027(3) 0.018(4) 0.026(4) 0.003(3) 0.007(3) 0.000(4)
C18 0.030(3) 0.022(4) 0.033(4) 0.005(3) 0.007(3) 0.002(3)
C19 0.031(4) 0.019(5) 0.045(5) 0.001(4) 0.009(4) 0.002(4)
C20 0.041(4) 0.027(5) 0.036(4) 0.005(4) 0.017(4) 0.003(4)
C21 0.045(4) 0.031(5) 0.026(4) 0.003(4) 0.009(4) 0.006(3)
C22 0.035(4) 0.027(5) 0.024(4) 0.000(4) 0.007(3) 0.004(3)
C23 0.023(3) 0.016(4) 0.022(3) 0.004(3) 0.009(3) 0.000(3)
C24 0.030(4) 0.025(4) 0.023(4) -0.001(3) 0.007(3) 0.000(4)
C25 0.036(4) 0.027(4) 0.026(4) -0.002(4) 0.010(3) 0.002(3)
C26 0.035(4) 0.028(5) 0.029(4) -0.001(4) 0.015(4) 0.002(4)
C27 0.030(4) 0.022(5) 0.031(4) -0.001(4) 0.012(3) 0.002(3)
C28 0.025(3) 0.016(4) 0.024(4) 0.004(3) 0.011(3) 0.003(3)
C29 0.027(3) 0.018(4) 0.023(3) 0.002(3) 0.006(3) 0.003(3)
C30 0.028(4) 0.023(5) 0.021(4) -0.003(3) 0.009(3) 0.000(4)
C31 0.028(4) 0.028(5) 0.029(4) -0.005(4) 0.005(3) 0.000(4)
C32 0.033(4) 0.032(5) 0.026(4) -0.004(4) 0.003(4) 0.002(3)
C33 0.037(4) 0.038(5) 0.030(4) -0.003(4) 0.007(4) 0.008(4)
C34 0.032(4) 0.032(5) 0.027(4) -0.009(4) 0.007(3) 0.007(4)
C101 0.026(5) 0.022(6) 0.023(5) 0.000(5) 0.008(5) 0.002(6)
C102 0.025(5) 0.020(5) 0.024(5) 0.001(5) 0.006(5) 0.003(5)
C103 0.025(6) 0.017(6) 0.023(6) 0.001(5) 0.009(5) 0.001(6)
C104 0.026(6) 0.020(7) 0.026(6) 0.001(6) 0.007(6) 0.001(6)
C105 0.026(5) 0.023(6) 0.025(5) -0.002(5) 0.008(5) 0.002(5)
O1A 0.028(6) 0.025(6) 0.024(5) -0.002(6) 0.006(5) 0.000(5)
O2A 0.024(5) 0.016(6) 0.022(5) -0.003(5) 0.007(5) 0.005(5)
C106 0.024(5) 0.018(5) 0.024(5) -0.002(5) 0.008(4) 0.002(5)
C107 0.021(6) 0.015(6) 0.022(6) 0.000(5) 0.011(5) 0.003(6)
C108 0.024(5) 0.016(6) 0.026(6) 0.002(5) 0.007(5) 0.001(5)
C109 0.025(7) 0.014(7) 0.027(7) 0.001(6) 0.007(6) 0.000(7)
C110 0.027(6) 0.018(6) 0.024(6) 0.000(6) 0.005(5) 0.002(6)
C111 0.027(6) 0.021(6) 0.028(5) 0.000(5) 0.008(5) 0.002(6)
C112 0.031(6) 0.023(6) 0.027(5) 0.001(6) 0.006(5) 0.002(6)
C113 0.033(5) 0.024(6) 0.031(5) 0.002(5) 0.008(5) 0.002(5)
C114 0.032(6) 0.022(7) 0.034(7) 0.001(6) 0.009(6) 0.003(7)
C115 0.031(7) 0.019(8) 0.037(7) 0.000(7) 0.009(6) 0.003(8)
C116 0.028(7) 0.019(8) 0.036(7) -0.001(7) 0.007(6) 0.004(7)
C117 0.027(5) 0.029(6) 0.028(5) -0.002(5) 0.006(5) -0.001(5)
C118 0.026(6) 0.031(7) 0.030(7) -0.003(6) 0.008(6) -0.003(7)
C119 0.028(7) 0.033(9) 0.036(8) -0.004(8) 0.003(7) 0.000(8)
C120 0.025(8) 0.035(10) 0.032(8) -0.005(9) -0.002(8) 0.001(9)
C121 0.025(7) 0.038(9) 0.030(7) -0.003(8) 0.001(7) 0.002(8)
C122 0.025(7) 0.036(8) 0.027(6) -0.004(7) 0.003(6) 0.001(7)
C123 0.025(5) 0.020(6) 0.023(5) -0.004(5) 0.007(5) 0.005(5)
C124 0.030(7) 0.025(7) 0.025(6) -0.003(7) 0.006(6) 0.006(6)
C125 0.031(6) 0.028(7) 0.026(7) -0.005(6) 0.006(6) 0.005(7)
C126 0.032(5) 0.028(6) 0.026(5) -0.005(5) 0.006(5) 0.002(5)
C127 0.029(7) 0.023(7) 0.024(6) -0.005(7) 0.006(6) 0.003(7)
C128 0.027(6) 0.021(6) 0.024(6) -0.004(6) 0.006(5) 0.004(6)
C129 0.030(6) 0.022(6) 0.024(6) 0.000(5) 0.009(5) 0.001(6)
C130 0.031(5) 0.024(6) 0.028(6) 0.000(5) 0.009(5) 0.001(5)
C131 0.032(6) 0.024(7) 0.029(6) 0.000(6) 0.012(6) 0.002(6)
C132 0.033(8) 0.026(8) 0.031(7) -0.002(7) 0.011(7) 0.003(8)
C133 0.031(8) 0.026(8) 0.027(7) -0.003(8) 0.011(7) 0.005(7)
C134 0.030(7) 0.026(8) 0.026(7) 0.000(7) 0.010(6) 0.003(7)

loop_
_atom_type_symbol
_atom_type_description
_atom_type_scat_dispersion_real
_atom_type_scat_dispersion_imag
_atom_type_scat_source
C C 0.0033 0.0016 'International Tables Vol C Tables 4.2.6.8 and 6.1.1.4'
H H 0.0000 0.0000 'International Tables Vol C Tables 4.2.6.8 and 6.1.1.4'
O O 0.0106 0.0060 'International Tables Vol C Tables 4.2.6.8 and 6.1.1.4'

loop_
_geom_angle_atom_site_label_1
_geom_angle_atom_site_label_2
_geom_angle_atom_site_label_3
_geom_angle_site_symmetry_1
_geom_angle_site_symmetry_3
_geom_angle
_geom_angle_publ_flag
C2 C1 O1 . . 121.3(7) ?
C2 C1 C11 . . 126.9(7) ?
O1 C1 C11 . . 111.7(6) ?
C1 C2 C3 . . 122.8(7) ?
C8 C3 C2 . . 123.0(6) ?
C8 C3 C4 . . 123.3(6) ?
C2 C3 C4 . . 113.7(6) ?
C5 C4 C3 . . 122.6(7) ?
C4 C5 O1 . . 120.9(7) ?
C4 C5 C17 . . 128.2(7) ?
O1 C5 C17 . . 110.9(6) ?
C1 O1 C5 . . 118.5(6) ?
C10 O2 C6 . . 116.8(6) ?
C7 C6 O2 . . 122.1(7) ?
C7 C6 C23 . . 127.1(7) ?
O2 C6 C23 . . 110.8(7) ?
C6 C7 C8 . . 123.2(7) ?
C3 C8 C7 . . 124.7(7) ?
C3 C8 C9 . . 122.3(6) ?
C7 C8 C9 . . 112.9(7) ?
C10 C9 C8 . . 121.7(7) ?
C9 C10 O2 . . 123.1(7) ?
C9 C10 C29 . . 126.2(7) ?
O2 C10 C29 . . 110.7(7) ?
C16 C11 C12 . . 117.2(7) ?
C16 C11 C1 . . 121.1(7) ?
C12 C11 C1 . . 121.6(7) ?
C13 C12 C11 . . 121.9(8) ?
C12 C13 C14 . . 120.4(8) ?
C15 C14 C13 . . 118.6(8) ?
C14 C15 C16 . . 121.6(8) ?
C15 C16 C11 . . 120.1(8) ?
C18 C17 C22 . . 117.7(8) ?
C18 C17 C5 . . 121.7(7) ?
C22 C17 C5 . . 120.6(7) ?
C17 C18 C19 . . 121.4(8) ?
C20 C19 C18 . . 118.6(9) ?
C21 C20 C19 . . 121.4(9) ?
C20 C21 C22 . . 119.9(8) ?
C21 C22 C17 . . 120.9(8) ?
C28 C23 C24 . . 118.1(8) ?
C28 C23 C6 . . 121.0(7) ?
C24 C23 C6 . . 120.9(8) ?
C25 C24 C23 . . 121.0(8) ?
C24 C25 C26 . . 120.0(8) ?
C27 C26 C25 . . 118.9(9) ?
C28 C27 C26 . . 120.3(8) ?
C27 C28 C23 . . 121.6(7) ?
C34 C29 C30 . . 118.6(7) ?
C34 C29 C10 . . 121.0(7) ?
C30 C29 C10 . . 120.3(7) ?
C29 C30 C31 . . 120.4(7) ?
C32 C31 C30 . . 120.8(8) ?
C31 C32 C33 . . 119.1(8) ?
C34 C33 C32 . . 120.2(8) ?
C33 C34 C29 . . 121.0(8) ?
C102 C101 O1A . . 120.0 ?
C102 C101 C111 . . 129.2(18) ?
O1A C101 C111 . . 110.2(17) ?
C101 C102 C103 . . 120.0 ?
C104 C103 C102 . . 120.0 ?
C104 C103 C108 . . 122.5(17) ?
C102 C103 C108 . . 117.4(17) ?
C103 C104 C105 . . 120.0 ?
O1A C105 C104 . . 120.0 ?
O1A C105 C117 . . 114.1(17) ?
C104 C105 C117 . . 125.4(17) ?
C105 O1A C101 . . 120.0 ?
C110 O2A C106 . . 116.(3) ?
C107 C106 O2A . . 120.(3) ?
C107 C106 C123 . . 129.(3) ?
O2A C106 C123 . . 111.(2) ?
C106 C107 C108 . . 126.(3) ?
C103 C108 C107 . . 127.(2) ?
C103 C108 C109 . . 124.(2) ?
C107 C108 C109 . . 109.(2) ?
C110 C109 C108 . . 123.(3) ?
C109 C110 O2A . . 124.(3) ?
C109 C110 C129 . . 126.(3) ?
O2A C110 C129 . . 109.(2) ?
C112 C111 C116 . . 120.(3) ?
C112 C111 C101 . . 119.(2) ?
C116 C111 C101 . . 122.(2) ?
C113 C112 C111 . . 119.(3) ?
C112 C113 C114 . . 124.(3) ?
C113 C114 C115 . . 117.(3) ?
C114 C115 C116 . . 121.(3) ?
C115 C116 C111 . . 118.(3) ?
C118 C117 C122 . . 120.0 ?
C118 C117 C105 . . 120.3(18) ?
C122 C117 C105 . . 119.6(19) ?
C117 C118 C119 . . 120.0 ?
C120 C119 C118 . . 120.0 ?
C121 C120 C119 . . 120.0 ?
C120 C121 C122 . . 120.0 ?
C121 C122 C117 . . 120.0 ?
C128 C123 C124 . . 118.(2) ?
C128 C123 C106 . . 121.(3) ?
C124 C123 C106 . . 121.(3) ?
C125 C124 C123 . . 120.(3) ?
C124 C125 C126 . . 122.(3) ?
C127 C126 C125 . . 117.(3) ?
C128 C127 C126 . . 121.(3) ?
C127 C128 C123 . . 122.(3) ?
C130 C129 C134 . . 121.(3) ?
C130 C129 C110 . . 120.(3) ?
C134 C129 C110 . . 118.(3) ?
C129 C130 C131 . . 120.(3) ?
C132 C131 C130 . . 117.(3) ?
C131 C132 C133 . . 122.(3) ?
C134 C133 C132 . . 120.(3) ?
C133 C134 C129 . . 118.(3) ?

loop_
_geom_bond_atom_site_label_1
_geom_bond_atom_site_label_2
_geom_bond_site_symmetry_2
_geom_bond_distance
_geom_bond_publ_flag
C1 C2 . 1.355(11) ?
C1 O1 . 1.377(9) ?
C1 C11 . 1.459(10) ?
C2 C3 . 1.429(9) ?
C3 C8 . 1.384(8) ?
C3 C4 . 1.442(10) ?
C4 C5 . 1.350(10) ?
C5 O1 . 1.398(8) ?
C5 C17 . 1.478(11) ?
O2 C10 . 1.390(9) ?
O2 C6 . 1.402(9) ?
C6 C7 . 1.315(11) ?
C6 C23 . 1.471(11) ?
C7 C8 . 1.454(10) ?
C8 C9 . 1.458(10) ?
C9 C10 . 1.329(11) ?
C10 C29 . 1.491(10) ?
C11 C16 . 1.393(11) ?
C11 C12 . 1.395(11) ?
C12 C13 . 1.370(10) ?
C13 C14 . 1.375(13) ?
C14 C15 . 1.372(12) ?
C15 C16 . 1.387(10) ?
C17 C18 . 1.382(11) ?
C17 C22 . 1.405(9) ?
C18 C19 . 1.400(12) ?
C19 C20 . 1.378(11) ?
C20 C21 . 1.359(11) ?
C21 C22 . 1.379(11) ?
C23 C28 . 1.397(11) ?
C23 C24 . 1.405(10) ?
C24 C25 . 1.394(11) ?
C25 C26 . 1.410(11) ?
C26 C27 . 1.401(11) ?
C27 C28 . 1.384(11) ?
C29 C34 . 1.385(11) ?
C29 C30 . 1.394(11) ?
C30 C31 . 1.397(10) ?
C31 C32 . 1.368(10) ?
C32 C33 . 1.401(11) ?
C33 C34 . 1.383(10) ?
C101 C102 . 1.39 ?
C101 O1A . 1.39 ?
C101 C111 . 1.45(2) ?
C102 C103 . 1.39 ?
C103 C104 . 1.39 ?
C103 C108 . 1.43(2) ?
C104 C105 . 1.39 ?
C105 O1A . 1.39 ?
C105 C117 . 1.472(19) ?
O2A C110 . 1.38(2) ?
O2A C106 . 1.42(3) ?
C106 C107 . 1.31(3) ?
C106 C123 . 1.49(2) ?
C107 C108 . 1.47(3) ?
C108 C109 . 1.48(3) ?
C109 C110 . 1.31(3) ?
C110 C129 . 1.51(3) ?
C111 C112 . 1.40(3) ?
C111 C116 . 1.41(3) ?
C112 C113 . 1.36(3) ?
C113 C114 . 1.38(3) ?
C114 C115 . 1.38(3) ?
C115 C116 . 1.41(3) ?
C117 C118 . 1.39 ?
C117 C122 . 1.39 ?
C118 C119 . 1.39 ?
C119 C120 . 1.39 ?
C120 C121 . 1.39 ?
C121 C122 . 1.39 ?
C123 C128 . 1.40(3) ?
C123 C124 . 1.41(3) ?
C124 C125 . 1.39(3) ?
C125 C126 . 1.42(3) ?
C126 C127 . 1.40(3) ?
C127 C128 . 1.39(3) ?
C129 C130 . 1.39(3) ?
C129 C134 . 1.41(3) ?
C130 C131 . 1.42(3) ?
C131 C132 . 1.38(3) ?
C132 C133 . 1.41(3) ?
C133 C134 . 1.39(3) ?
